data_7220281
loop_
_publ_author_name
'Song, Jun-Ling'
'Xu, Xiang'
'Hu, Chun-Li'
'Kong, Fang'
'Mao, Jiang-Gao'

_publ_section_title
;
 A facile strategy to adjust the density of planar triangle units in lead
 borate--nitrates
;
_journal_issue 21
_journal_name_full CrystEngComm
_journal_page_first 3953
_journal_paper_doi 10.1039/C5CE00509D
_journal_volume 17
_journal_year 2015
_chemical_formula_sum 'B2 H N3 O17 Pb6'
_chemical_formula_weight 1579.80
_chemical_name_systematic
; 
 ? 
;
_space_group_IT_number 15
_symmetry_cell_setting monoclinic
_symmetry_space_group_name_Hall '-C 2yc'
_symmetry_space_group_name_H-M 'C 1 2/c 1'
_atom_sites_solution_hydrogens none
_atom_sites_solution_primary direct
_atom_sites_solution_secondary difmap
_audit_creation_method SHELXL-97
_cell_angle_alpha 90.00
_cell_angle_beta 115.502(8)
_cell_angle_gamma 90.00
_cell_formula_units_Z 4
_cell_length_a 12.589(7)
_cell_length_b 15.197(7)
_cell_length_c 9.669(5)
_cell_measurement_temperature 293(2)
_cell_volume 1669.6(15)
_computing_structure_refinement 'SHELXL-97 (Sheldrick, 1997)'
_computing_structure_solution 'SHELXS-97 (Sheldrick, 1990)'
_diffrn_ambient_temperature 293(2)
_diffrn_measured_fraction_theta_full 0.992
_diffrn_measured_fraction_theta_max 0.992
_diffrn_measurement_device_type 'SuperNova, Dual, Cu at zero, Atlas'
_diffrn_measurement_method '\w scans'
_diffrn_radiation_monochromator mirror
_diffrn_radiation_source 'SuperNova (Mo) X-ray Source'
_diffrn_radiation_type MoK\a
_diffrn_radiation_wavelength 0.71073
_diffrn_reflns_av_R_equivalents 0.0789
_diffrn_reflns_av_sigmaI/netI 0.0707
_diffrn_reflns_limit_h_max 16
_diffrn_reflns_limit_h_min -16
_diffrn_reflns_limit_k_max 19
_diffrn_reflns_limit_k_min -19
_diffrn_reflns_limit_l_max 12
_diffrn_reflns_limit_l_min -12
_diffrn_reflns_number 7293
_diffrn_reflns_theta_full 27.47
_diffrn_reflns_theta_max 27.47
_diffrn_reflns_theta_min 2.24
_diffrn_standards_decay_% <1.0%
_exptl_absorpt_coefficient_mu 60.380
_exptl_absorpt_correction_T_max 1.0000
_exptl_absorpt_correction_T_min 0.3212
_exptl_absorpt_correction_type multi-scan
_exptl_crystal_colour Colorless
_exptl_crystal_density_diffrn 6.285
_exptl_crystal_density_method 'not measured'
_exptl_crystal_description Prism
_exptl_crystal_F_000 2639
_exptl_crystal_size_max 0.1600
_exptl_crystal_size_mid 0.0900
_exptl_crystal_size_min 0.0700
_refine_diff_density_max 3.522
_refine_diff_density_min -6.265
_refine_diff_density_rms 0.641
_refine_ls_extinction_method none
_refine_ls_goodness_of_fit_ref 0.979
_refine_ls_hydrogen_treatment none
_refine_ls_matrix_type full
_refine_ls_number_parameters 128
_refine_ls_number_reflns 1903
_refine_ls_number_restraints 32
_refine_ls_restrained_S_all 0.978
_refine_ls_R_factor_all 0.0583
_refine_ls_R_factor_gt 0.0472
_refine_ls_shift/su_max 0.000
_refine_ls_shift/su_mean 0.000
_refine_ls_structure_factor_coef Fsqd
_refine_ls_weighting_details 'calc w=1/[\s^2^(Fo^2^)+(0.0492P)^2^+0.0000P] where P=(Fo^2^+2Fc^2^)/3'
_refine_ls_weighting_scheme calc
_refine_ls_wR_factor_gt 0.1116
_refine_ls_wR_factor_ref 0.1151
_reflns_number_gt 1451
_reflns_number_total 1903
_reflns_threshold_expression >2sigma(I)
_cod_data_source_file c5ce00509d2.cif
_cod_data_source_block compound2
_cod_depositor_comments
;
The following automatic conversions were performed:

'_exptl_absorpt_correction_type' value 'Multi-scan' changed to
'multi-scan' according to
/usr/data/users/saulius/crontab/automatic-downloads/rss-feeds/RSC/lib/dictionaries/cif_core.dic
dictionary named 'cif_core.dic' version 2.4.2 from 2011-04-26.

Automatic conversion script
Id: cif_fix_values 3271 2015-04-21 07:52:19Z andrius 

 Adding full bibliography for 7220280--7220282.cif.
;
_cod_original_sg_symbol_H-M C2/c
_cod_original_formula_sum 'H B2 N3 O17 Pb6'
_cod_database_code 7220281

loop_
_symmetry_equiv_pos_as_xyz
'x, y, z'
'-x, y, -z+1/2'
'x+1/2, y+1/2, z'
'-x+1/2, y+1/2, -z+1/2'
'-x, -y, -z'
'x, -y, z-1/2'
'-x+1/2, -y+1/2, -z'
'x+1/2, -y+1/2, z-1/2'

loop_
_atom_site_label
_atom_site_type_symbol
_atom_site_fract_x
_atom_site_fract_y
_atom_site_fract_z
_atom_site_U_iso_or_equiv
_atom_site_adp_type
_atom_site_occupancy
_atom_site_symmetry_multiplicity
_atom_site_calc_flag
_atom_site_refinement_flags
Pb1 Pb 0.07821(5) 0.10521(4) 0.00375(6) 0.01546(19) Uani 1 1 d .
Pb2 Pb 0.26748(6) -0.10962(4) 0.02599(7) 0.01800(19) Uani 1 1 d .
Pb3 Pb 0.42477(5) 0.10199(4) -0.00172(6) 0.0215(2) Uani 1 1 d .
B1 B 0.1873(14) -0.0410(12) 0.2688(16) 0.020(4) Uani 1 1 d DU
N1 N 0.3439(13) -0.2255(10) -0.2299(16) 0.035(4) Uani 1 1 d DU
N2 N 0.5000 -0.2709(11) 0.2500 0.017(4) Uani 1 2 d SD
O1 O 0.1968(11) -0.0300(7) 0.4134(11) 0.029(3) Uani 1 1 d D
O2 O 0.0933(9) -0.0269(7) 0.1333(11) 0.022(2) Uani 1 1 d DU
O3 O 0.2951(9) -0.0601(8) 0.2617(11) 0.028(3) Uani 1 1 d D
O4 O 0.3808(14) -0.2532(9) -0.0902(17) 0.060(4) Uani 1 1 d D
O5 O 0.329(2) -0.2756(13) -0.334(2) 0.025(5) Uani 0.50 1 d PDU
O6 O 0.3155(12) -0.1457(10) -0.2515(13) 0.045(4) Uani 1 1 d D
O7 O 0.5000 -0.3528(10) 0.2500 0.031(4) Uani 1 2 d SD
O8 O 0.4156(12) -0.2304(8) 0.2543(14) 0.041(3) Uani 1 1 d D
O9 O 0.4417(8) -0.0420(7) 0.0912(11) 0.020(2) Uani 1 1 d .

loop_
_atom_site_aniso_label
_atom_site_aniso_U_11
_atom_site_aniso_U_22
_atom_site_aniso_U_33
_atom_site_aniso_U_23
_atom_site_aniso_U_13
_atom_site_aniso_U_12
Pb1 0.0088(3) 0.0197(3) 0.0172(3) -0.0007(2) 0.0049(2) 0.0012(2)
Pb2 0.0184(3) 0.0195(3) 0.0184(3) -0.0019(2) 0.0101(2) -0.0025(3)
Pb3 0.0186(4) 0.0231(4) 0.0179(3) -0.0053(2) 0.0031(3) 0.0008(2)
B1 0.019(5) 0.020(5) 0.022(5) 0.000(3) 0.010(3) 0.000(3)
N1 0.035(5) 0.036(5) 0.037(5) 0.001(3) 0.018(3) -0.002(3)
N2 0.011(10) 0.026(11) 0.017(9) 0.000 0.008(8) 0.000
O1 0.047(8) 0.026(6) 0.019(5) -0.006(5) 0.018(5) -0.014(6)
O2 0.020(3) 0.025(3) 0.023(3) 0.004(3) 0.011(2) -0.002(3)
O3 0.021(7) 0.047(8) 0.014(5) 0.000(5) 0.006(5) 0.010(5)
O4 0.049(11) 0.064(11) 0.068(11) 0.018(8) 0.026(9) 0.008(8)
O5 0.037(7) 0.025(7) 0.020(7) -0.007(5) 0.020(5) -0.006(5)
O6 0.049(9) 0.050(10) 0.038(8) 0.011(6) 0.020(7) -0.002(7)
O7 0.039(11) 0.017(9) 0.047(10) 0.000 0.029(9) 0.000
O8 0.049(9) 0.041(8) 0.051(8) -0.001(6) 0.037(8) 0.015(6)
O9 0.011(6) 0.023(6) 0.032(6) 0.002(5) 0.016(5) 0.003(4)

loop_
_atom_type_symbol
_atom_type_description
_atom_type_scat_dispersion_real
_atom_type_scat_dispersion_imag
_atom_type_scat_source
B B 0.0013 0.0007 'International Tables Vol C Tables 4.2.6.8 and 6.1.1.4'
H H 0.0000 0.0000 'International Tables Vol C Tables 4.2.6.8 and 6.1.1.4'
N N 0.0061 0.0033 'International Tables Vol C Tables 4.2.6.8 and 6.1.1.4'
O O 0.0106 0.0060 'International Tables Vol C Tables 4.2.6.8 and 6.1.1.4'
Pb Pb -3.3944 10.1111 'International Tables Vol C Tables 4.2.6.8 and 6.1.1.4'

loop_
_geom_angle_atom_site_label_1
_geom_angle_atom_site_label_2
_geom_angle_atom_site_label_3
_geom_angle
_geom_angle_site_symmetry_1
_geom_angle_site_symmetry_3
O2 Pb1 O1 97.1(4) 5 6
O2 Pb1 O2 72.9(4) 5 .
O1 Pb1 O2 82.0(3) 6 .
O9 Pb2 O3 81.9(4) . .
O9 Pb2 O1 81.3(4) . 6
O3 Pb2 O1 91.7(4) . 6
O3 Pb3 O9 91.8(4) 6 .
O3 Pb3 O9 80.7(4) 6 5_655
O9 Pb3 O9 79.6(4) . 5_655
O3 Pb3 Pb3 85.1(3) 6 5_655
O9 Pb3 Pb3 40.2(2) . 5_655
O9 Pb3 Pb3 39.4(2) 5_655 5_655
O2 B1 O1 129.0(14) . .
O2 B1 O3 116.2(12) . .
O1 B1 O3 114.4(12) . .
O5 N1 O6 122.6(17) . .
O5 N1 O4 121.3(18) . .
O6 N1 O4 115.8(14) . .
O7 N2 O8 119.7(9) . .
O7 N2 O8 119.7(9) . 2_655
O8 N2 O8 120.6(18) . 2_655
B1 O1 Pb1 122.5(10) . 6_556
B1 O1 Pb2 115.5(10) . 6_556
Pb1 O1 Pb2 116.2(4) 6_556 6_556
B1 O2 Pb1 133.1(10) . 5
B1 O2 Pb1 119.5(9) . .
Pb1 O2 Pb1 107.1(4) 5 .
B1 O3 Pb3 107.3(8) . 6_556
B1 O3 Pb2 112.3(8) . .
Pb3 O3 Pb2 130.8(5) 6_556 .
Pb2 O9 Pb3 113.7(4) . .
Pb2 O9 Pb3 118.6(4) . 5_655
Pb3 O9 Pb3 100.4(4) . 5_655

loop_
_geom_bond_atom_site_label_1
_geom_bond_atom_site_label_2
_geom_bond_distance
_geom_bond_site_symmetry_2
Pb1 O2 2.318(10) 5
Pb1 O1 2.328(11) 6
Pb1 O2 2.330(10) .
Pb2 O9 2.253(10) .
Pb2 O3 2.280(10) .
Pb2 O1 2.375(10) 6
Pb3 O3 2.256(10) 6
Pb3 O9 2.340(10) .
Pb3 O9 2.379(9) 5_655
Pb3 Pb3 3.6255(18) 5_655
B1 O2 1.352(16) .
B1 O1 1.361(15) .
B1 O3 1.418(17) .
N1 O5 1.210(19) .
N1 O6 1.255(17) .
N1 O4 1.296(16) .
N2 O7 1.245(18) .
N2 O8 1.245(13) .
N2 O8 1.245(13) 2_655
O1 Pb1 2.328(11) 6_556
O1 Pb2 2.375(10) 6_556
O2 Pb1 2.318(10) 5
O3 Pb3 2.256(10) 6_556
O9 Pb3 2.379(9) 5_655
